data_7042863
loop_
_publ_author_name
'Qu, Jingping'
'Zhang, Yahui'
'Yang, Dawei'
'Li, Ying'
'Wang, Baomin'
'Zhao, Xiangyu'

_publ_section_title
;
 Synthesis and Characterization of a Family of
 Thioether-Dithiolate-Bridged Heteronuclear Iron Complexes
;
_journal_name_full 'Dalton Trans.'
_journal_paper_doi 10.1039/C7DT00719A
_journal_year 2017
_chemical_formula_sum 'C36 H58 F12 Fe2 N4 P2 Pd S6'
_chemical_formula_weight 1247.26
_chemical_name_systematic
; 
 ? 
;
_space_group_IT_number 9
_symmetry_cell_setting monoclinic
_symmetry_space_group_name_Hall 'C -2yc'
_symmetry_space_group_name_H-M 'C 1 c 1'
_atom_sites_solution_hydrogens geom
_atom_sites_solution_primary direct
_atom_sites_solution_secondary difmap
_audit_creation_method SHELXL-97
_audit_update_record
;
2015-07-23 deposited with the CCDC.
2017-05-01 downloaded from the CCDC.
;
_cell_angle_alpha 90.00
_cell_angle_beta 123.991(2)
_cell_angle_gamma 90.00
_cell_formula_units_Z 4
_cell_length_a 11.3865(16)
_cell_length_b 52.654(7)
_cell_length_c 10.1696(12)
_cell_measurement_temperature 296(2)
_cell_volume 5055.3(12)
_computing_cell_refinement 'Bruker SMART'
_computing_data_collection 'Bruker SMART'
_computing_data_reduction 'Bruker SAINT'
_computing_molecular_graphics 'Bruker SHELXTL'
_computing_publication_material 'Bruker SHELXTL'
_computing_structure_refinement 'Bruker SHELXTL'
_computing_structure_solution 'Bruker SHELXTL'
_diffrn_ambient_temperature 296(2)
_diffrn_measured_fraction_theta_full 0.998
_diffrn_measured_fraction_theta_max 0.998
_diffrn_measurement_device_type 'CCD area detector'
_diffrn_measurement_method 'phi and omega scans'
_diffrn_radiation_monochromator graphite
_diffrn_radiation_source 'sealed tube'
_diffrn_radiation_type MoK\a
_diffrn_radiation_wavelength 0.71073
_diffrn_reflns_av_R_equivalents 0.0328
_diffrn_reflns_av_sigmaI/netI 0.0419
_diffrn_reflns_limit_h_max 13
_diffrn_reflns_limit_h_min -13
_diffrn_reflns_limit_k_max 54
_diffrn_reflns_limit_k_min -62
_diffrn_reflns_limit_l_max 12
_diffrn_reflns_limit_l_min -11
_diffrn_reflns_number 13580
_diffrn_reflns_theta_full 25.00
_diffrn_reflns_theta_max 25.00
_diffrn_reflns_theta_min 2.19
_exptl_absorpt_coefficient_mu 1.305
_exptl_absorpt_correction_T_max 0.8086
_exptl_absorpt_correction_T_min 0.6368
_exptl_absorpt_correction_type empirical
_exptl_absorpt_process_details SADABS
_exptl_crystal_colour black
_exptl_crystal_density_diffrn 1.639
_exptl_crystal_density_method 'not measured'
_exptl_crystal_description block
_exptl_crystal_F_000 2536
_exptl_crystal_size_max 0.38
_exptl_crystal_size_mid 0.20
_exptl_crystal_size_min 0.17
_refine_diff_density_max 0.408
_refine_diff_density_min -0.337
_refine_diff_density_rms 0.068
_refine_ls_abs_structure_details 'Flack H D (1983), Acta Cryst. A39, 876-881'
_refine_ls_abs_structure_Flack 0.022(19)
_refine_ls_extinction_method none
_refine_ls_goodness_of_fit_ref 0.987
_refine_ls_hydrogen_treatment 'riding mode'
_refine_ls_matrix_type full
_refine_ls_number_parameters 572
_refine_ls_number_reflns 7400
_refine_ls_number_restraints 2
_refine_ls_restrained_S_all 0.987
_refine_ls_R_factor_all 0.0386
_refine_ls_R_factor_gt 0.0307
_refine_ls_shift/su_max 0.002
_refine_ls_shift/su_mean 0.000
_refine_ls_structure_factor_coef Fsqd
_refine_ls_weighting_details 'calc w=1/[\s^2^(Fo^2^)+(0.0397P)^2^+0.0000P] where P=(Fo^2^+2Fc^2^)/3'
_refine_ls_weighting_scheme calc
_refine_ls_wR_factor_gt 0.0701
_refine_ls_wR_factor_ref 0.0730
_reflns_number_gt 6368
_reflns_number_total 7400
_reflns_threshold_expression >2sigma(I)
_cod_data_source_file c7dt00719a2.cif
_cod_data_source_block 1
_cod_depositor_comments
;
The following automatic conversions were performed:

'_symmetry_cell_setting' value 'Monoclinic' changed to 'monoclinic'
according to
/home/data/users/saulius/crontab/automatic-downloads/rss-feeds/RSC/lib/dictionaries/cif_core.dic
dictionary named 'cif_core.dic' version 2.4.2 from 2011-04-26.

Automatic conversion script
Id: cif_fix_values 4973 2017-02-22 13:04:09Z antanas 
;
_cod_original_cell_volume 5055.3(11)
_cod_original_sg_symbol_H-M 'Cc   '
_cod_database_code 7042863

loop_
_symmetry_equiv_pos_as_xyz
'x, y, z'
'x, -y, z+1/2'
'x+1/2, y+1/2, z'
'x+1/2, -y+1/2, z+1/2'

loop_
_atom_site_label
_atom_site_type_symbol
_atom_site_fract_x
_atom_site_fract_y
_atom_site_fract_z
_atom_site_U_iso_or_equiv
_atom_site_adp_type
_atom_site_occupancy
_atom_site_symmetry_multiplicity
_atom_site_calc_flag
_atom_site_refinement_flags
Pd1 Pd 0.36252(5) 0.375005(7) 0.12371(6) 0.02482(8) Uani 1 1 d .
Fe2 Fe 0.42628(7) 0.428084(13) 0.25075(8) 0.02746(17) Uani 1 1 d .
S5 S 0.22248(14) 0.40666(2) 0.13458(17) 0.0311(3) Uani 1 1 d .
S2 S 0.21169(15) 0.34334(2) 0.11300(17) 0.0306(3) Uani 1 1 d .
Fe1 Fe 0.29928(7) 0.321871(13) -0.00326(8) 0.02750(17) Uani 1 1 d .
S1 S 0.50283(14) 0.34339(2) 0.11282(16) 0.0297(3) Uani 1 1 d .
S3 S 0.40094(16) 0.29410(3) 0.20003(19) 0.0363(3) Uani 1 1 d .
S4 S 0.51375(15) 0.40664(2) 0.13467(17) 0.0302(3) Uani 1 1 d .
S6 S 0.32459(17) 0.45581(2) 0.0473(2) 0.0367(3) Uani 1 1 d .
C19 C 0.4908(13) 0.48796(17) 0.3794(14) 0.072(4) Uani 1 1 d .
H19A H 0.5405 0.4975 0.4763 0.107 Uiso 1 1 calc R
H19B H 0.3919 0.4921 0.3203 0.107 Uiso 1 1 calc R
H19C H 0.5282 0.4920 0.3176 0.107 Uiso 1 1 calc R
C14 C 0.5097(6) 0.45974(10) 0.4174(7) 0.0378(14) Uani 1 1 d .
C5 C 0.2150(7) 0.29044(11) -0.1699(7) 0.0408(15) Uani 1 1 d .
C15 C 0.4194(7) 0.44438(11) 0.4387(7) 0.0381(14) Uani 1 1 d .
C4 C 0.3045(6) 0.30553(11) -0.1910(7) 0.0372(14) Uani 1 1 d .
C12 C 0.6020(7) 0.41939(11) 0.4783(7) 0.0358(13) Uani 1 1 d .
C13 C 0.6208(6) 0.44434(12) 0.4380(7) 0.0384(14) Uani 1 1 d .
C3 C 0.2477(8) 0.33054(12) -0.2303(8) 0.0378(14) Uani 1 1 d .
C2 C 0.1231(7) 0.33054(12) -0.2297(7) 0.0362(14) Uani 1 1 d .
C11 C 0.4759(7) 0.41937(12) 0.4771(8) 0.0377(14) Uani 1 1 d .
C1 C 0.1050(7) 0.30560(11) -0.1907(7) 0.0394(14) Uani 1 1 d .
P1 P 0.76530(19) 0.44797(3) 0.9303(2) 0.0454(4) Uani 1 1 d .
P2 P -0.0417(2) 0.30211(3) -0.6831(2) 0.0451(4) Uani 1 1 d .
F3 F 0.6039(5) 0.45219(12) 0.8006(6) 0.0940(18) Uani 1 1 d .
F9 F -0.0736(5) 0.29760(11) -0.5534(6) 0.0913(17) Uani 1 1 d .
C28 C 0.1398(7) 0.44679(11) -0.0718(9) 0.0444(15) Uani 1 1 d .
H28A H 0.0900 0.4560 -0.0346 0.053 Uiso 1 1 calc R
H28B H 0.0996 0.4518 -0.1808 0.053 Uiso 1 1 calc R
F8 F -0.0308(9) 0.33123(10) -0.6509(8) 0.127(2) Uani 1 1 d .
F2 F 0.8002(5) 0.45065(11) 0.8002(6) 0.0871(16) Uani 1 1 d .
F1 F 0.7441(8) 0.41905(10) 0.8981(9) 0.127(2) Uani 1 1 d .
C27 C 0.3897(7) 0.44656(12) -0.0725(8) 0.0421(15) Uani 1 1 d .
H27A H 0.3207 0.4516 -0.1814 0.051 Uiso 1 1 calc R
H27B H 0.4766 0.4558 -0.0359 0.051 Uiso 1 1 calc R
F7 F 0.1239(5) 0.29940(11) -0.5527(6) 0.0868(15) Uani 1 1 d .
C26 C 0.3356(8) 0.30318(11) 0.3198(9) 0.0445(16) Uani 1 1 d .
H26A H 0.2486 0.2940 0.2828 0.053 Uiso 1 1 calc R
H26B H 0.4044 0.2981 0.4287 0.053 Uiso 1 1 calc R
C25 C 0.5869(7) 0.30329(11) 0.3201(8) 0.0423(15) Uani 1 1 d .
H25A H 0.6273 0.2982 0.4291 0.051 Uiso 1 1 calc R
H25B H 0.6370 0.2942 0.2829 0.051 Uiso 1 1 calc R
C24 C 0.1148(6) 0.41875(10) -0.0680(7) 0.0359(13) Uani 1 1 d .
H24A H 0.1385 0.4097 -0.1334 0.043 Uiso 1 1 calc R
H24B H 0.0155 0.4158 -0.1114 0.043 Uiso 1 1 calc R
C23 C 0.3074(7) 0.33113(10) 0.3165(7) 0.0384(14) Uani 1 1 d .
H23A H 0.3965 0.3401 0.3816 0.046 Uiso 1 1 calc R
H23B H 0.2517 0.3341 0.3604 0.046 Uiso 1 1 calc R
C22 C 0.6096(6) 0.33129(11) 0.3156(7) 0.0388(14) Uani 1 1 d .
H22A H 0.7089 0.3345 0.3601 0.047 Uiso 1 1 calc R
H22B H 0.5843 0.3402 0.3800 0.047 Uiso 1 1 calc R
C21 C 0.4182(7) 0.41853(11) -0.0687(7) 0.0382(13) Uani 1 1 d .
H21A H 0.4739 0.4155 -0.1124 0.046 Uiso 1 1 calc R
H21B H 0.3293 0.4095 -0.1334 0.046 Uiso 1 1 calc R
C7 C 0.0188(8) 0.35198(13) -0.2811(8) 0.0552(18) Uani 1 1 d .
H7A H -0.0513 0.3508 -0.3930 0.083 Uiso 1 1 calc R
H7B H 0.0678 0.3679 -0.2578 0.083 Uiso 1 1 calc R
H7C H -0.0265 0.3510 -0.2251 0.083 Uiso 1 1 calc R
C16 C 0.4249(8) 0.39792(13) 0.5269(8) 0.0559(18) Uani 1 1 d .
H16A H 0.4640 0.3993 0.6382 0.084 Uiso 1 1 calc R
H16B H 0.4543 0.3822 0.5065 0.084 Uiso 1 1 calc R
H16C H 0.3234 0.3984 0.4683 0.084 Uiso 1 1 calc R
C8 C 0.3004(8) 0.35205(12) -0.2822(8) 0.0536(18) Uani 1 1 d .
H8A H 0.2569 0.3510 -0.3946 0.080 Uiso 1 1 calc R
H8B H 0.4014 0.3508 -0.2282 0.080 Uiso 1 1 calc R
H8C H 0.2765 0.3680 -0.2569 0.080 Uiso 1 1 calc R
C17 C 0.7056(7) 0.39785(12) 0.5287(8) 0.0530(17) Uani 1 1 d .
H17A H 0.7756 0.3989 0.6408 0.079 Uiso 1 1 calc R
H17B H 0.7511 0.3989 0.4730 0.079 Uiso 1 1 calc R
H17C H 0.6561 0.3820 0.5046 0.079 Uiso 1 1 calc R
F6 F 0.9283(5) 0.44383(11) 1.0632(6) 0.0857(14) Uani 1 1 d .
F12 F -0.0115(5) 0.30637(11) -0.8158(6) 0.0862(14) Uani 1 1 d .
F11 F -0.2046(5) 0.30467(11) -0.8143(6) 0.0900(15) Uani 1 1 d .
F5 F 0.7335(5) 0.44525(11) 1.0627(6) 0.0904(16) Uani 1 1 d .
F10 F -0.0521(6) 0.27288(9) -0.7174(6) 0.0978(17) Uani 1 1 d .
C49 C 0.1697(8) 0.23866(12) 0.2368(11) 0.0482(17) Uani 1 1 d .
F4 F 0.7890(6) 0.47727(9) 0.9643(7) 0.0993(17) Uani 1 1 d .
C45 C 0.0231(10) 0.40588(17) -0.5536(12) 0.065(2) Uani 1 1 d .
C41 C 0.6974(11) 0.34400(17) 0.7970(12) 0.064(2) Uani 1 1 d .
C43 C 0.9621(11) 0.5111(2) 0.8349(11) 0.057(2) Uani 1 1 d .
H43A H 0.8699 0.5052 0.8033 0.085 Uiso 1 1 calc R
H43B H 0.9999 0.4999 0.7928 0.085 Uiso 1 1 calc R
H43C H 0.9546 0.5279 0.7950 0.085 Uiso 1 1 calc R
C9 C 0.4315(9) 0.2966(2) -0.1882(13) 0.062(3) Uani 1 1 d .
H9A H 0.4012 0.2899 -0.2904 0.092 Uiso 1 1 calc R
H9B H 0.4796 0.2836 -0.1095 0.092 Uiso 1 1 calc R
H9C H 0.4947 0.3106 -0.1630 0.092 Uiso 1 1 calc R
C42 C 1.0587(10) 0.51130(13) 1.0129(12) 0.0556(19) Uani 1 1 d .
C18 C 0.7407(9) 0.4539(2) 0.4300(14) 0.066(3) Uani 1 1 d .
H18A H 0.8149 0.4602 0.5323 0.099 Uiso 1 1 calc R
H18B H 0.7074 0.4674 0.3537 0.099 Uiso 1 1 calc R
H18C H 0.7764 0.4403 0.3989 0.099 Uiso 1 1 calc R
C6 C -0.0207(10) 0.2972(2) -0.1888(13) 0.062(3) Uani 1 1 d .
H6A H -0.0917 0.2902 -0.2904 0.094 Uiso 1 1 calc R
H6B H -0.0590 0.3115 -0.1666 0.094 Uiso 1 1 calc R
H6C H 0.0087 0.2845 -0.1084 0.094 Uiso 1 1 calc R
C20 C 0.2898(10) 0.4537(2) 0.4292(12) 0.063(3) Uani 1 1 d .
H20A H 0.3167 0.4601 0.5307 0.094 Uiso 1 1 calc R
H20B H 0.2244 0.4399 0.3991 0.094 Uiso 1 1 calc R
H20C H 0.2457 0.4670 0.3515 0.094 Uiso 1 1 calc R
N4 N 0.1100(8) 0.23882(15) 0.1047(9) 0.075(2) Uani 1 1 d .
N3 N 0.0814(11) 0.41476(19) -0.4349(12) 0.098(3) Uani 1 1 d .
N1 N 0.6392(10) 0.33453(18) 0.6801(11) 0.093(3) Uani 1 1 d .
N2 N 1.1290(8) 0.51100(16) 1.1440(10) 0.079(2) Uani 1 1 d .
C44 C -0.0518(12) 0.39409(17) -0.7054(11) 0.103(4) Uani 1 1 d .
H44A H -0.0062 0.3784 -0.6996 0.154 Uiso 1 1 calc R
H44B H -0.0523 0.4052 -0.7807 0.154 Uiso 1 1 calc R
H44C H -0.1475 0.3908 -0.7383 0.154 Uiso 1 1 calc R
C48 C 0.2453(12) 0.2380(3) 0.4014(15) 0.079(4) Uani 1 1 d .
H48A H 0.1889 0.2452 0.4352 0.118 Uiso 1 1 calc R
H48B H 0.3311 0.2476 0.4456 0.118 Uiso 1 1 calc R
H48C H 0.2681 0.2207 0.4370 0.118 Uiso 1 1 calc R
C40 C 0.7775(12) 0.35575(18) 0.9520(11) 0.101(4) Uani 1 1 d .
H40A H 0.7186 0.3574 0.9915 0.152 Uiso 1 1 calc R
H40B H 0.8091 0.3722 0.9441 0.152 Uiso 1 1 calc R
H40C H 0.8581 0.3454 1.0232 0.152 Uiso 1 1 calc R
C10 C 0.2269(11) 0.26239(17) -0.1475(11) 0.058(3) Uani 1 1 d .
H10A H 0.1770 0.2542 -0.2491 0.087 Uiso 1 1 calc R
H10B H 0.1864 0.2574 -0.0902 0.087 Uiso 1 1 calc R
H10C H 0.3249 0.2575 -0.0886 0.087 Uiso 1 1 calc R

loop_
_atom_site_aniso_label
_atom_site_aniso_U_11
_atom_site_aniso_U_22
_atom_site_aniso_U_33
_atom_site_aniso_U_23
_atom_site_aniso_U_13
_atom_site_aniso_U_12
Pd1 0.02394(17) 0.02250(13) 0.02935(17) -0.00042(12) 0.01572(15) -0.00017(12)
Fe2 0.0266(4) 0.0249(4) 0.0308(5) -0.0014(3) 0.0160(4) -0.0006(3)
S5 0.0280(8) 0.0285(7) 0.0386(9) -0.0019(6) 0.0198(8) 0.0007(6)
S2 0.0295(8) 0.0283(7) 0.0379(9) -0.0020(5) 0.0212(7) -0.0018(6)
Fe1 0.0283(5) 0.0250(4) 0.0305(4) -0.0024(3) 0.0172(4) -0.0021(3)
S1 0.0284(8) 0.0266(7) 0.0382(9) -0.0004(5) 0.0211(7) 0.0007(5)
S3 0.0389(9) 0.0278(7) 0.0408(10) 0.0029(6) 0.0214(8) 0.0002(6)
S4 0.0289(8) 0.0272(7) 0.0393(9) -0.0010(5) 0.0220(7) -0.0016(6)
S6 0.0418(10) 0.0266(7) 0.0424(10) 0.0041(6) 0.0241(9) 0.0031(6)
C19 0.095(8) 0.021(4) 0.107(9) -0.030(5) 0.062(7) -0.014(4)
C14 0.039(4) 0.025(3) 0.039(4) -0.010(2) 0.015(3) -0.004(2)
C5 0.050(4) 0.032(3) 0.046(4) -0.009(3) 0.031(4) -0.006(3)
C15 0.042(4) 0.040(3) 0.034(4) -0.011(2) 0.022(3) -0.001(3)
C4 0.037(4) 0.042(3) 0.032(3) -0.014(2) 0.019(3) -0.006(3)
C12 0.034(4) 0.033(3) 0.030(4) -0.002(2) 0.011(3) 0.002(3)
C13 0.034(4) 0.043(3) 0.033(3) -0.011(2) 0.015(3) -0.009(3)
C3 0.052(4) 0.037(3) 0.029(4) 0.000(3) 0.026(4) -0.002(3)
C2 0.034(4) 0.041(3) 0.017(3) -0.006(2) 0.005(3) 0.002(3)
C11 0.040(4) 0.039(3) 0.027(4) -0.006(3) 0.015(4) -0.007(3)
C1 0.036(4) 0.041(3) 0.039(4) -0.011(3) 0.020(3) -0.011(3)
P1 0.0368(10) 0.0564(10) 0.0422(11) -0.0060(8) 0.0216(9) -0.0034(8)
P2 0.0396(10) 0.0542(10) 0.0423(11) -0.0067(8) 0.0235(10) -0.0043(8)
F3 0.037(3) 0.170(6) 0.057(3) -0.006(3) 0.015(3) 0.007(3)
F9 0.078(4) 0.157(5) 0.056(3) -0.003(3) 0.048(3) -0.009(3)
C28 0.036(4) 0.043(3) 0.049(4) 0.018(3) 0.021(4) 0.016(3)
F8 0.183(7) 0.058(3) 0.120(5) -0.022(3) 0.072(5) -0.008(4)
F2 0.066(3) 0.147(5) 0.057(3) 0.000(3) 0.039(3) 0.000(3)
F1 0.160(6) 0.061(3) 0.135(5) -0.031(3) 0.066(5) -0.026(4)
C27 0.042(4) 0.051(4) 0.044(4) 0.011(3) 0.031(4) 0.004(3)
F7 0.047(3) 0.147(5) 0.055(3) -0.001(3) 0.022(3) -0.006(3)
C26 0.047(4) 0.045(4) 0.051(5) 0.010(3) 0.033(4) -0.003(3)
C25 0.032(4) 0.044(3) 0.042(4) 0.005(3) 0.015(4) 0.004(3)
C24 0.022(3) 0.039(3) 0.039(3) 0.001(2) 0.012(3) 0.003(2)
C23 0.050(4) 0.040(3) 0.035(3) 0.001(2) 0.030(3) -0.003(3)
C22 0.029(3) 0.045(3) 0.040(4) 0.000(3) 0.017(3) 0.000(3)
C21 0.039(4) 0.046(3) 0.037(3) 0.000(3) 0.025(3) 0.000(3)
C7 0.052(5) 0.053(4) 0.043(4) 0.004(3) 0.016(4) 0.013(3)
C16 0.069(5) 0.057(4) 0.046(4) 0.006(3) 0.035(4) -0.004(4)
C8 0.066(5) 0.053(4) 0.044(4) -0.002(3) 0.033(4) -0.018(3)
C17 0.043(4) 0.053(4) 0.042(4) -0.005(3) 0.011(4) 0.007(3)
F6 0.043(3) 0.140(4) 0.064(3) 0.006(3) 0.024(3) 0.021(3)
F12 0.067(3) 0.140(4) 0.063(3) 0.007(3) 0.044(3) -0.017(3)
F11 0.042(3) 0.155(5) 0.061(3) -0.009(3) 0.022(3) 0.013(3)
F5 0.064(3) 0.161(5) 0.058(3) -0.010(3) 0.042(3) -0.020(3)
F10 0.120(4) 0.063(3) 0.097(4) -0.016(3) 0.053(4) -0.003(3)
C49 0.043(4) 0.043(4) 0.059(5) 0.009(4) 0.029(4) 0.000(3)
F4 0.121(5) 0.065(3) 0.109(5) -0.005(3) 0.063(4) -0.012(3)
C45 0.059(6) 0.068(6) 0.058(6) 0.008(4) 0.027(5) 0.004(5)
C41 0.071(6) 0.061(5) 0.063(7) 0.015(4) 0.039(6) 0.008(5)
C43 0.065(6) 0.065(5) 0.043(5) 0.011(4) 0.032(5) 0.009(4)
C9 0.053(6) 0.068(5) 0.067(6) -0.017(4) 0.036(5) 0.006(5)
C42 0.060(5) 0.042(4) 0.072(6) -0.006(4) 0.041(5) -0.002(4)
C18 0.039(6) 0.074(6) 0.079(6) -0.007(4) 0.029(5) -0.015(4)
C6 0.057(6) 0.067(5) 0.074(6) -0.021(4) 0.043(5) -0.029(4)
C20 0.068(7) 0.073(6) 0.070(6) -0.009(4) 0.053(6) 0.007(5)
N4 0.079(5) 0.079(5) 0.064(5) -0.006(4) 0.038(5) 0.001(3)
N3 0.098(8) 0.116(8) 0.067(6) 0.007(6) 0.039(6) 0.009(6)
N1 0.093(7) 0.111(7) 0.065(6) -0.011(6) 0.038(6) -0.007(5)
N2 0.072(5) 0.087(6) 0.061(5) -0.010(4) 0.026(4) -0.004(4)
C44 0.130(9) 0.076(6) 0.064(7) -0.010(5) 0.031(7) -0.010(6)
C48 0.047(6) 0.096(8) 0.083(8) 0.012(6) 0.031(6) -0.001(5)
C40 0.123(9) 0.082(6) 0.063(7) 0.000(5) 0.030(7) 0.010(6)
C10 0.065(7) 0.038(4) 0.055(6) -0.003(4) 0.025(5) -0.003(4)

loop_
_atom_type_symbol
_atom_type_description
_atom_type_scat_dispersion_real
_atom_type_scat_dispersion_imag
_atom_type_scat_source
C C 0.0033 0.0016 'International Tables Vol C Tables 4.2.6.8 and 6.1.1.4'
H H 0.0000 0.0000 'International Tables Vol C Tables 4.2.6.8 and 6.1.1.4'
F F 0.0171 0.0103 'International Tables Vol C Tables 4.2.6.8 and 6.1.1.4'
P P 0.1023 0.0942 'International Tables Vol C Tables 4.2.6.8 and 6.1.1.4'
S S 0.1246 0.1234 'International Tables Vol C Tables 4.2.6.8 and 6.1.1.4'
Fe Fe 0.3463 0.8444 'International Tables Vol C Tables 4.2.6.8 and 6.1.1.4'
Pd Pd -0.9988 1.0072 'International Tables Vol C Tables 4.2.6.8 and 6.1.1.4'
N N 0.0061 0.0033 'International Tables Vol C Tables 4.2.6.8 and 6.1.1.4'

loop_
_geom_angle_atom_site_label_1
_geom_angle_atom_site_label_2
_geom_angle_atom_site_label_3
_geom_angle
S5 Pd1 S2 90.45(5)
S5 Pd1 S1 179.91(6)
S2 Pd1 S1 89.64(4)
S5 Pd1 S4 89.63(4)
S2 Pd1 S4 179.91(8)
S1 Pd1 S4 90.29(5)
S5 Pd1 Fe2 47.55(4)
S2 Pd1 Fe2 132.57(4)
S1 Pd1 Fe2 132.37(4)
S4 Pd1 Fe2 47.47(4)
S5 Pd1 Fe1 132.55(4)
S2 Pd1 Fe1 47.52(4)
S1 Pd1 Fe1 47.52(4)
S4 Pd1 Fe1 132.44(4)
Fe2 Pd1 Fe1 179.89(3)
C11 Fe2 C12 39.9(3)
C11 Fe2 C13 66.3(2)
C12 Fe2 C13 39.4(2)
C11 Fe2 C15 39.3(2)
C12 Fe2 C15 65.8(2)
C13 Fe2 C15 65.1(2)
C11 Fe2 C14 65.2(2)
C12 Fe2 C14 64.9(2)
C13 Fe2 C14 38.3(2)
C15 Fe2 C14 38.3(2)
C11 Fe2 S4 123.1(2)
C12 Fe2 S4 92.33(18)
C13 Fe2 S4 97.35(17)
C15 Fe2 S4 158.05(18)
C14 Fe2 S4 131.98(17)
C11 Fe2 S5 91.89(18)
C12 Fe2 S5 122.82(19)
C13 Fe2 S5 158.15(17)
C15 Fe2 S5 97.42(17)
C14 Fe2 S5 132.05(17)
S4 Fe2 S5 95.96(5)
C11 Fe2 S6 146.83(19)
C12 Fe2 S6 147.04(18)
C13 Fe2 S6 107.70(18)
C15 Fe2 S6 107.72(17)
C14 Fe2 S6 89.73(16)
S4 Fe2 S6 89.67(6)
S5 Fe2 S6 89.60(6)
C11 Fe2 Pd1 96.96(17)
C12 Fe2 Pd1 97.13(17)
C13 Fe2 Pd1 129.83(17)
C15 Fe2 Pd1 129.79(17)
C14 Fe2 Pd1 160.84(16)
S4 Fe2 Pd1 51.04(4)
S5 Fe2 Pd1 50.99(4)
S6 Fe2 Pd1 109.43(5)
C24 S5 Fe2 105.33(19)
C24 S5 Pd1 103.85(19)
Fe2 S5 Pd1 81.46(5)
C23 S2 Fe1 105.10(19)
C23 S2 Pd1 103.8(2)
Fe1 S2 Pd1 81.53(5)
C3 Fe1 C2 39.8(3)
C3 Fe1 C4 39.4(2)
C2 Fe1 C4 65.8(2)
C3 Fe1 C1 65.8(2)
C2 Fe1 C1 39.3(2)
C4 Fe1 C1 64.5(2)
C3 Fe1 C5 64.9(2)
C2 Fe1 C5 64.7(2)
C4 Fe1 C5 38.0(2)
C1 Fe1 C5 37.9(2)
C3 Fe1 S2 122.77(19)
C2 Fe1 S2 92.01(17)
C4 Fe1 S2 157.76(18)
C1 Fe1 S2 97.46(17)
C5 Fe1 S2 131.75(16)
C3 Fe1 S1 92.34(19)
C2 Fe1 S1 123.0(2)
C4 Fe1 S1 97.94(17)
C1 Fe1 S1 158.04(18)
C5 Fe1 S1 132.40(16)
S2 Fe1 S1 95.85(5)
C3 Fe1 S3 146.97(19)
C2 Fe1 S3 146.80(19)
C4 Fe1 S3 107.67(18)
C1 Fe1 S3 107.68(18)
C5 Fe1 S3 89.87(17)
S2 Fe1 S3 89.72(6)
S1 Fe1 S3 89.73(6)
C3 Fe1 Pd1 97.09(17)
C2 Fe1 Pd1 97.03(17)
C4 Fe1 Pd1 130.14(17)
C1 Fe1 Pd1 129.79(17)
C5 Fe1 Pd1 160.60(16)
S2 Fe1 Pd1 50.95(4)
S1 Fe1 Pd1 50.96(4)
S3 Fe1 Pd1 109.53(5)
C22 S1 Fe1 105.00(19)
C22 S1 Pd1 103.6(2)
Fe1 S1 Pd1 81.52(5)
C26 S3 C25 103.9(3)
C26 S3 Fe1 104.6(2)
C25 S3 Fe1 104.5(2)
C21 S4 Fe2 105.45(19)
C21 S4 Pd1 103.4(2)
Fe2 S4 Pd1 81.49(5)
C28 S6 C27 103.9(3)
C28 S6 Fe2 104.7(2)
C27 S6 Fe2 104.5(2)
C13 C14 C15 108.4(5)
C13 C14 C19 125.8(7)
C15 C14 C19 125.8(7)
C13 C14 Fe2 69.0(3)
C15 C14 Fe2 69.2(3)
C19 C14 Fe2 127.7(6)
C1 C5 C4 108.7(5)
C1 C5 C10 125.9(7)
C4 C5 C10 125.1(7)
C1 C5 Fe1 69.5(3)
C4 C5 Fe1 69.2(3)
C10 C5 Fe1 132.4(5)
C14 C15 C11 108.3(5)
C14 C15 C20 125.0(6)
C11 C15 C20 126.6(7)
C14 C15 Fe2 72.5(3)
C11 C15 Fe2 68.6(3)
C20 C15 Fe2 126.7(5)
C5 C4 C3 108.2(5)
C5 C4 C9 126.4(7)
C3 C4 C9 125.2(6)
C5 C4 Fe1 72.8(3)
C3 C4 Fe1 68.9(3)
C9 C4 Fe1 128.2(6)
C13 C12 C11 108.0(5)
C13 C12 C17 125.3(6)
C11 C12 C17 126.5(6)
C13 C12 Fe2 71.7(3)
C11 C12 Fe2 69.9(4)
C17 C12 Fe2 128.6(5)
C14 C13 C12 107.8(5)
C14 C13 C18 124.3(6)
C12 C13 C18 127.8(7)
C14 C13 Fe2 72.7(3)
C12 C13 Fe2 68.9(3)
C18 C13 Fe2 127.5(6)
C2 C3 C4 107.3(5)
C2 C3 C8 126.5(6)
C4 C3 C8 125.8(6)
C2 C3 Fe1 70.2(3)
C4 C3 Fe1 71.7(3)
C8 C3 Fe1 129.0(5)
C1 C2 C3 107.6(5)
C1 C2 C7 125.6(6)
C3 C2 C7 126.4(6)
C1 C2 Fe1 71.9(3)
C3 C2 Fe1 70.1(4)
C7 C2 Fe1 129.1(4)
C15 C11 C12 107.5(5)
C15 C11 C16 126.6(6)
C12 C11 C16 125.6(6)
C15 C11 Fe2 72.1(3)
C12 C11 Fe2 70.2(4)
C16 C11 Fe2 128.8(5)
C5 C1 C2 108.3(5)
C5 C1 C6 127.4(7)
C2 C1 C6 124.1(7)
C5 C1 Fe1 72.6(3)
C2 C1 Fe1 68.8(3)
C6 C1 Fe1 128.6(5)
F1 P1 F3 89.5(4)
F1 P1 F4 179.2(4)
F3 P1 F4 91.3(3)
F1 P1 F5 90.5(4)
F3 P1 F5 90.6(3)
F4 P1 F5 89.7(3)
F1 P1 F6 90.8(4)
F3 P1 F6 179.3(3)
F4 P1 F6 88.4(3)
F5 P1 F6 88.8(3)
F1 P1 F2 89.6(4)
F3 P1 F2 90.5(3)
F4 P1 F2 90.2(3)
F5 P1 F2 178.9(3)
F6 P1 F2 90.2(3)
F8 P2 F10 179.1(4)
F8 P2 F9 90.1(4)
F10 P2 F9 90.8(3)
F8 P2 F11 90.6(4)
F10 P2 F11 89.3(3)
F9 P2 F11 90.5(3)
F8 P2 F12 90.6(4)
F10 P2 F12 88.6(3)
F9 P2 F12 179.1(3)
F11 P2 F12 88.9(3)
F8 P2 F7 89.7(4)
F10 P2 F7 90.3(3)
F9 P2 F7 90.5(3)
F11 P2 F7 178.9(3)
F12 P2 F7 90.1(3)
C24 C28 S6 113.9(4)
C21 C27 S6 114.2(4)
C23 C26 S3 114.0(4)
C22 C25 S3 113.3(4)
C28 C24 S5 110.7(4)
C26 C23 S2 110.7(4)
C25 C22 S1 111.1(4)
C27 C21 S4 110.4(4)
N4 C49 C48 178.8(10)
N3 C45 C44 179.2(11)
N1 C41 C40 178.0(12)
N2 C42 C43 178.6(9)

loop_
_geom_bond_atom_site_label_1
_geom_bond_atom_site_label_2
_geom_bond_distance
Pd1 S5 2.3516(14)
Pd1 S2 2.3520(14)
Pd1 S1 2.3523(14)
Pd1 S4 2.3533(14)
Pd1 Fe2 2.9931(8)
Pd1 Fe1 2.9956(8)
Fe2 C11 2.091(6)
Fe2 C12 2.095(6)
Fe2 C13 2.133(6)
Fe2 C15 2.137(5)
Fe2 C14 2.180(5)
Fe2 S4 2.2303(15)
Fe2 S5 2.2334(16)
Fe2 S6 2.2527(16)
S5 C24 1.825(6)
S2 C23 1.834(6)
S2 Fe1 2.2336(15)
Fe1 C3 2.090(6)
Fe1 C2 2.091(6)
Fe1 C4 2.126(6)
Fe1 C1 2.132(6)
Fe1 C5 2.171(6)
Fe1 S1 2.2338(16)
Fe1 S3 2.2531(16)
S1 C22 1.826(6)
S3 C26 1.811(6)
S3 C25 1.822(6)
S4 C21 1.827(6)
S6 C28 1.809(7)
S6 C27 1.811(6)
C19 C14 1.520(11)
C14 C13 1.415(8)
C14 C15 1.417(8)
C5 C1 1.398(9)
C5 C4 1.400(8)
C5 C10 1.489(11)
C15 C11 1.422(9)
C15 C20 1.505(10)
C4 C3 1.423(9)
C4 C9 1.505(10)
C12 C13 1.427(9)
C12 C11 1.429(10)
C12 C17 1.504(8)
C13 C18 1.500(10)
C3 C2 1.422(10)
C3 C8 1.509(8)
C2 C1 1.419(9)
C2 C7 1.504(8)
C11 C16 1.483(8)
C1 C6 1.508(9)
P1 F1 1.548(5)
P1 F3 1.567(5)
P1 F4 1.571(5)
P1 F5 1.584(5)
P1 F6 1.586(5)
P1 F2 1.586(5)
P2 F8 1.559(5)
P2 F10 1.568(5)
P2 F9 1.569(5)
P2 F11 1.572(5)
P2 F12 1.584(5)
P2 F7 1.593(5)
C28 C24 1.508(8)
C27 C21 1.507(8)
C26 C23 1.503(8)
C25 C22 1.502(8)
C49 N4 1.116(9)
C49 C48 1.390(13)
C45 N3 1.105(11)
C45 C44 1.422(13)
C41 N1 1.105(11)
C41 C40 1.447(13)
C43 C42 1.504(13)
C42 N2 1.107(10)
